data_2310133
loop_
_publ_author_name
'L\"ubben, Jens'
'Volkmann, Christian'
'Grabowsky, Simon'
'Edwards, Alison'
'Morgenroth, Wolfgang'
'Fabbiani, Francesca P. A.'
'Sheldrick, George M.'
'Dittrich, Birger'

_publ_section_title
;
 On the temperature dependence of H-<i>U</i>~iso~ in the riding hydrogen
 model
;
_journal_issue 4
_journal_name_full 'Acta Crystallographica Section A'
_journal_page_first 309
_journal_page_last 316
_journal_paper_doi 10.1107/S2053273314010626
_journal_volume 70
_journal_year 2014
_chemical_absolute_configuration syn
_chemical_formula_moiety 'C7 H11 N O4,H2 O'
_chemical_formula_sum 'C7 H13 N O5'
_chemical_formula_weight 191.18
_space_group_crystal_system orthorhombic
_space_group_IT_number 19
_space_group_name_Hall 'P 2ac 2ab'
_space_group_name_H-M_alt 'P 21 21 21'
_symmetry_space_group_name_Hall 'P 2ac 2ab'
_symmetry_space_group_name_H-M 'P 21 21 21'
_atom_sites_solution_hydrogens mixed
_atom_type_scat_source 'Dittrich et al, (2013)'
_audit_conform_dict_location ftp://ftp.iucr.org/pub/cif_core.dic
_audit_conform_dict_name cif_core.dic
_audit_conform_dict_version 2.3
_audit_creation_date '04-Mar-03 T17:49:19-00:00'
_audit_creation_method 'XD routine XDCIF'
_cell_angle_alpha 90
_cell_angle_beta 90
_cell_angle_gamma 90
_cell_formula_units_Z 4
_cell_length_a 9.884(6)
_cell_length_b 9.253(6)
_cell_length_c 10.155(3)
_cell_measurement_temperature 75(2)
_cell_volume 928.7(9)
_computing_molecular_graphics 'H"ubschle, (2011)'
_computing_publication_material 'L"ubben, (to be published)'
_computing_structure_refinement
;
Dittrich et al, (2013)
Volkov et al, (2006)
;
_diffrn_ambient_temperature 75(2)
_diffrn_measured_fraction_theta_full 1.000
_diffrn_measured_fraction_theta_max 0.999
_diffrn_radiation_type synchrotron
_diffrn_radiation_wavelength 0.5166
_diffrn_reflns_av_R_equivalents 0.0508
_diffrn_reflns_av_unetI/netI 0.0353
_diffrn_reflns_limit_h_max 20
_diffrn_reflns_limit_h_min -20
_diffrn_reflns_limit_k_max 18
_diffrn_reflns_limit_k_min -18
_diffrn_reflns_limit_l_max 20
_diffrn_reflns_limit_l_min -20
_diffrn_reflns_number 45127
_diffrn_reflns_point_group_measured_fraction_full 1.000
_diffrn_reflns_point_group_measured_fraction_max 0.999
_diffrn_reflns_theta_full 18.057
_diffrn_reflns_theta_max 31.872
_diffrn_reflns_theta_min 2.090
_exptl_absorpt_coefficient_mu 0.061
_exptl_absorpt_correction_type none
_exptl_crystal_density_diffrn 1.367
_exptl_crystal_F_000 408
_exptl_crystal_size_max 0.34
_exptl_crystal_size_mid 0.28
_exptl_crystal_size_min 0.28
_refine_diff_density_max 0.303
_refine_diff_density_min -0.249
_refine_diff_density_rms 0.061
_refine_ls_extinction_method none
_refine_ls_goodness_of_fit_ref 2.018
_refine_ls_hydrogen_treatment refU
_refine_ls_matrix_type full
_refine_ls_number_parameters 131
_refine_ls_number_reflns 7255
_refine_ls_number_restraints 0
_refine_ls_R_factor_all 0.033
_refine_ls_R_factor_gt 0.028
_refine_ls_shift/su_max 0
_refine_ls_structure_factor_coef Fsqd
_refine_ls_weighting_details
;
calc w2 = q/[s^2^(Fo^2^) + (0.05 
P)^2^ + 0.02 P + 0.00 
+ 0.00 sin(th)] where P = 
(0.3333 Fo^2^ + 0.6667 Fc^2^) q 
= 1.0 
;
_refine_ls_weighting_scheme calc
_refine_ls_wR_factor_ref 0.074
_reflns_number_gt 7571
_reflns_number_total 8293
_reflns_threshold_expression 'I > 2\s(I)'
_cod_data_source_file kx5033sup1.cf
_cod_data_source_block 75K
_cod_depositor_comments
;Adding full bibliography for 2310130--2310141.cif.

The following automatic conversions were performed:

data name '_iucr_refine_instruction_details' was replaced with
'_iucr_refine_instructions_details' as specified in the replacement
file 'data/replacement-values/replacement_tags.lst'.

Automatic conversion script
Id: cif_correct_tags 9268 2022-04-12 08:56:07Z antanas 
;
_cod_database_code 2310133

loop_
_publ_contact_author
'Jens L\"ubben'
'Birger Dittrich'

loop_
_space_group_symop_operation_xyz
'x, y, z'
'-x+1/2, -y, z+1/2'
'x+1/2, -y+1/2, -z'
'-x, y+1/2, -z+1/2'

loop_
_atom_local_axes_atom0
_atom_local_axes_ax1
_atom_local_axes_atom1
_atom_local_axes_atom2
_atom_local_axes_ax2
C(1) Z O(1) O(2) Y
C(1) X O(2) H(1) Y
C(6) Z O(3) N(1) X
C(4) X O(4) H(2) Y
DUM1 Z O(5) H(13) Y
C(6) X N(1) C(2) Y
O(1) X C(1) O(2) Y
N(1) X C(2) H(3) Y
DUM2 Z C(3) C(4) Y
O(4) X C(4) C(3) Y
N(1) X C(5) C(4) Y
O(3) X C(6) N(1) Y
C(6) Z C(7) H(9) X
O(2) Z H(1) C(1) Y
O(4) Z H(2) C(4) Y
C(2) Z H(3) N(1) Y
C(3) Z H(4) C(4) Y
C(3) Z H(5) C(4) Y
C(4) Z H(6) O(4) Y
C(5) Z H(7) N(1) Y
C(5) Z H(8) N(1) Y
C(7) Z H(9) C(6) Y
C(7) Z H(10) C(6) Y
C(7) Z H(11) C(6) Y
O(5) Z H(12) H(13) Y
O(5) Z H(13) H(12) Y

loop_
_atom_site_label
_atom_site_type_symbol
_atom_site_fract_x
_atom_site_fract_y
_atom_site_fract_z
_atom_site_U_iso_or_equiv
_atom_site_adp_type
_atom_site_occupancy
_atom_site_symmetry_multiplicity
O(1) O 0.57882(3) 1.11436(4) 0.77113(3) 0.012 Uani 1 4
O(2) O 0.79370(3) 1.11880(4) 0.83960(3) 0.01 Uani 1 4
O(3) O 0.84060(3) 1.20546(3) 0.55017(3) 0.011 Uani 1 4
O(4) O 0.78380(3) 0.69417(3) 0.51449(3) 0.01 Uani 1 4
O(5) O 0.89986(4) 0.45959(4) 0.43035(4) 0.018 Uani 1 4
N(1) N 0.87789(3) 0.97800(4) 0.61424(3) 0.008 Uani 1 4
C(1) C 0.69669(4) 1.07606(4) 0.76063(4) 0.008 Uani 1 4
C(2) C 0.73845(4) 0.96448(4) 0.65936(3) 0.007 Uani 1 4
C(3) C 0.73434(5) 0.81115(4) 0.71877(4) 0.011 Uani 1 4
C(4) C 0.84092(4) 0.73030(4) 0.63901(4) 0.01 Uani 1 4
C(5) C 0.95379(4) 0.84216(4) 0.62478(4) 0.011 Uani 1 4
C(6) C 0.91971(4) 1.10136(4) 0.55780(4) 0.008 Uani 1 4
C(7) C 1.06163(4) 1.10715(5) 0.50536(5) 0.013 Uani 1 4
H(1) H 0.75730 1.18286 0.90508 0.022(2) Uiso 1 4
H(2) H 0.83044 0.61217 0.47834 0.022(2) Uiso 1 4
H(3) H 0.66973 0.97000 0.57418 0.025(3) Uiso 1 4
H(4) H 0.76017 0.81273 0.82349 0.022(2) Uiso 1 4
H(5) H 0.63441 0.76220 0.70652 0.026(3) Uiso 1 4
H(6) H 0.87631 0.63351 0.69126 0.026(3) Uiso 1 4
H(7) H 1.02055 0.84228 0.71137 0.031(3) Uiso 1 4
H(8) H 1.01454 0.82222 0.53594 0.027(3) Uiso 1 4
H(9) H 1.13171 1.06923 0.58088 0.041(3) Uiso 1 4
H(10) H 1.08670 1.21822 0.47864 0.037(3) Uiso 1 4
H(11) H 1.06968 1.03817 0.41854 0.039(3) Uiso 1 4
H(12) H 0.88021 0.36999 0.47438 0.024(2) Uiso 1 4
H(13) H 0.95670 0.43933 0.35573 0.028(3) Uiso 1 4

loop_
_atom_site_aniso_label
_atom_site_aniso_U_11
_atom_site_aniso_U_22
_atom_site_aniso_U_33
_atom_site_aniso_U_23
_atom_site_aniso_U_13
_atom_site_aniso_U_12
O(1) 0.00813(10) 0.01544(12) 0.01197(11) -0.00458(10) -0.00036(9) 0.00289(9)
O(2) 0.00983(10) 0.01153(11) 0.00854(10) -0.00157(8) -0.00075(8) -0.00010(9)
O(3) 0.01107(11) 0.00825(10) 0.01347(11) 0.00303(9) 0.00166(9) 0.00136(8)
O(4) 0.01442(12) 0.00767(10) 0.00881(10) 0.00009(8) -0.00009(9) 0.00095(9)
O(5) 0.02317(16) 0.00856(11) 0.02333(16) 0.00006(11) 0.01253(14) 0.00144(11)
N(1) 0.00775(10) 0.00695(10) 0.00905(11) 0.00059(9) 0.00125(8) 0.00091(8)
C(1) 0.00770(11) 0.00812(11) 0.00693(11) -0.00052(9) 0.00040(9) 0.00066(9)
C(2) 0.00828(11) 0.00749(11) 0.00665(11) -0.00042(9) 0.00118(9) -0.00026(9)
C(3) 0.01619(14) 0.00788(12) 0.00903(13) 0.00080(10) 0.00382(11) -0.00052(11)
C(4) 0.01434(14) 0.00695(11) 0.00815(11) 0.00079(10) 0.00016(10) 0.00175(10)
C(5) 0.00999(13) 0.00893(12) 0.01291(14) 0.00000(11) -0.00093(11) 0.00250(10)
C(6) 0.00794(11) 0.00808(12) 0.00839(11) 0.00051(9) 0.00072(9) -0.00025(9)
C(7) 0.00860(12) 0.01526(15) 0.01490(15) -0.00031(12) 0.00253(11) -0.00222(11)

loop_
_geom_angle_atom_site_label_1
_geom_angle_atom_site_label_2
_geom_angle_atom_site_label_3
_geom_angle
_geom_angle_site_symmetry_1
_geom_angle_site_symmetry_2
_geom_angle_site_symmetry_3
_geom_angle_publ_flag
C(2) N(1) C(5) 112.76(3) 1_555 1_555 1_555 yes
C(2) N(1) C(6) 119.88(3) 1_555 1_555 1_555 yes
C(5) N(1) C(6) 127.01(3) 1_555 1_555 1_555 yes
O(1) C(1) O(2) 123.80(4) 1_555 1_555 1_555 yes
O(1) C(1) C(2) 121.10(3) 1_555 1_555 1_555 yes
O(2) C(1) C(2) 114.94(3) 1_555 1_555 1_555 yes
N(1) C(2) C(1) 114.37(3) 1_555 1_555 1_555 yes
O(4) C(4) C(3) 108.23(3) 1_555 1_555 1_555 yes
O(4) C(4) C(5) 111.36(3) 1_555 1_555 1_555 yes
C(3) C(4) C(5) 102.84(3) 1_555 1_555 1_555 yes
N(1) C(5) C(4) 102.34(3) 1_555 1_555 1_555 yes
O(3) C(6) N(1) 119.46(3) 1_555 1_555 1_555 yes
O(3) C(6) C(7) 122.54(4) 1_555 1_555 1_555 yes
N(1) C(6) C(7) 118.00(3) 1_555 1_555 1_555 yes

loop_
_geom_bond_atom_site_label_1
_geom_bond_atom_site_label_2
_geom_bond_distance
_geom_bond_site_symmetry_1
_geom_bond_site_symmetry_2
_geom_bond_publ_flag
O(1) C(1) 1.2224(5) 1_555 1_555 yes
O(2) C(1) 1.3111(5) 1_555 1_555 yes
O(2) H(1) 0.9607 1_555 1_555 yes
O(3) C(6) 1.2431(5) 1_555 1_555 yes
O(4) C(4) 1.4246(5) 1_555 1_555 yes
O(4) H(2) 0.9607 1_555 1_555 yes
O(5) H(12) 0.9618 1_555 1_555 yes
O(5) H(13) 0.9618 1_555 1_555 yes
N(1) C(2) 1.4578(5) 1_555 1_555 yes
N(1) C(5) 1.4677(5) 1_555 1_555 yes
N(1) C(6) 1.3425(5) 1_555 1_555 yes
C(1) C(2) 1.5145(5) 1_555 1_555 yes
C(2) H(3) 1.1010 1_555 1_555 yes
C(3) C(4) 1.5249(6) 1_555 1_555 yes
C(3) H(4) 1.0937 1_555 1_555 yes
C(3) H(5) 1.0937 1_555 1_555 yes
C(4) C(5) 1.5287(6) 1_555 1_555 yes
C(4) H(6) 1.0982 1_555 1_555 yes
C(5) H(7) 1.0993 1_555 1_555 yes
C(5) H(8) 1.0993 1_555 1_555 yes
C(6) C(7) 1.5013(5) 1_555 1_555 yes
C(7) H(9) 1.0914 1_555 1_555 yes
C(7) H(10) 1.0914 1_555 1_555 yes
C(7) H(11) 1.0914 1_555 1_555 yes
